data_4323069
loop_
_publ_author_name
'Martin Tschinkl'
'Annette Schier'
'J\"urgen Riede'
'Fran\,cois P. Gabba\"i'

_publ_section_title
;
 Perfluorinated Diindacycles
;
_journal_name_full 'Inorganic Chemistry'
_journal_page_first 5097
_journal_page_last 5101
_journal_paper_doi 10.1021/ic980403o
_journal_volume 37
_journal_year 1998
_chemical_formula_sum 'C37 H25 Br2 F8 In2 N5'
_chemical_formula_weight 1081.08
_chemical_name_systematic
; 
 ? 
;
_space_group_IT_number 14
_symmetry_cell_setting monoclinic
_symmetry_space_group_name_Hall '-P 2ybc'
_symmetry_space_group_name_H-M 'P 1 21/c 1'
_atom_sites_solution_hydrogens geom
_atom_sites_solution_primary direct
_atom_sites_solution_secondary difmap
_audit_creation_method SHELXL
_cell_angle_alpha 90.00
_cell_angle_beta 101.72(1)
_cell_angle_gamma 90.00
_cell_formula_units_Z 4
_cell_length_a 17.632(2)
_cell_length_b 15.010(1)
_cell_length_c 14.562(1)
_cell_measurement_reflns_used 25
_cell_measurement_temperature 195(2)
_cell_volume 3773.6(6)
_computing_cell_refinement 'Enraf Nonius CAD4'
_computing_data_collection 'Enraf Nonius CAD4'
_computing_data_reduction CADSHEL
_computing_molecular_graphics Siemens-XTL-PLUS
_computing_publication_material SHELXL-93
_computing_structure_refinement 'SHELXL-93 (Sheldrick, 1993)'
_computing_structure_solution 'SHELXS-86 (Sheldrick, 1990)'
_diffrn_ambient_temperature 195(2)
_diffrn_measurement_device 'Enraf Nonius CAD4'
_diffrn_measurement_method omega-scans
_diffrn_radiation_monochromator graphite
_diffrn_radiation_source 'fine-focus sealed tube'
_diffrn_radiation_type MoK\a
_diffrn_radiation_wavelength 0.71073
_diffrn_reflns_av_R_equivalents 0.0261
_diffrn_reflns_av_sigmaI/netI 0.0362
_diffrn_reflns_limit_h_max 22
_diffrn_reflns_limit_h_min 0
_diffrn_reflns_limit_k_max 19
_diffrn_reflns_limit_k_min 0
_diffrn_reflns_limit_l_max 18
_diffrn_reflns_limit_l_min -18
_diffrn_reflns_number 8448
_diffrn_reflns_theta_max 26.98
_diffrn_reflns_theta_min 3.07
_diffrn_standards_interval_time 3600
_diffrn_standards_number 3
_exptl_absorpt_coefficient_mu 3.414
_exptl_absorpt_correction_type DIFABS
_exptl_crystal_colour colorless
_exptl_crystal_density_diffrn 1.903
_exptl_crystal_F_000 2088
_exptl_crystal_size_max 0.55
_exptl_crystal_size_mid 0.40
_exptl_crystal_size_min 0.15
_refine_diff_density_max 0.576
_refine_diff_density_min -0.636
_refine_diff_density_rms 0.089
_refine_ls_extinction_method none
_refine_ls_goodness_of_fit_all 1.031
_refine_ls_goodness_of_fit_obs 1.097
_refine_ls_hydrogen_treatment constr
_refine_ls_matrix_type full
_refine_ls_number_parameters 481
_refine_ls_number_reflns 7233
_refine_ls_number_restraints 0
_refine_ls_restrained_S_all 1.152
_refine_ls_restrained_S_obs 1.097
_refine_ls_R_factor_all 0.0687
_refine_ls_R_factor_obs 0.0324
_refine_ls_shift/esd_max -0.002
_refine_ls_shift/esd_mean 0.000
_refine_ls_structure_factor_coef Fsqd
_refine_ls_weighting_details 'w=1/[\s^2^(Fo^2^)+(0.0403P)^2^+2.9086P] where P=(Fo^2^+2Fc^2^)/3'
_refine_ls_weighting_scheme calc
_refine_ls_wR_factor_all 0.0913
_refine_ls_wR_factor_obs 0.0726
_reflns_number_observed 5821
_reflns_number_total 8193
_reflns_observed_criterion >2sigma(I)
_cod_data_source_file ic980403o_4.cif
_cod_data_source_block m26
_cod_depositor_comments
;
The following automatic conversions were performed:

'_refine_ls_weighting_scheme' value 'calc
w=1/[\s^2^(Fo^2^)+(0.0403P)^2^+2.9086P] where P=(Fo^2^+2Fc^2^)/3' was
changed to 'calc'. New tag '_refine_ls_weighting_details' was
created. The value of the new tag was set to
'w=1/[\s^2^(Fo^2^)+(0.0403P)^2^+2.9086P] where P=(Fo^2^+2Fc^2^)/3'.

Automatic conversion script
Id: cif_fix_values 3143 2015-03-26 13:38:13Z robertas 
;
_cod_database_code 4323069

loop_
_symmetry_equiv_pos_as_xyz
'x, y, z'
'-x, y+1/2, -z+1/2'
'-x, -y, -z'
'x, -y-1/2, z-1/2'

loop_
_atom_site_aniso_label
_atom_site_aniso_U_11
_atom_site_aniso_U_22
_atom_site_aniso_U_33
_atom_site_aniso_U_23
_atom_site_aniso_U_13
_atom_site_aniso_U_12
In1 0.02806(13) 0.03005(15) 0.03067(14) -0.00031(10) 0.00399(10) -0.00307(11)
In2 0.03148(14) 0.0332(2) 0.03117(14) 0.00393(11) 0.00333(11) -0.00296(11)
Br1 0.0562(3) 0.0447(3) 0.0433(2) 0.0038(2) 0.0172(2) -0.0106(2)
Br2 0.0587(3) 0.0513(3) 0.0582(3) 0.0201(2) 0.0213(2) -0.0013(2)
F3 0.092(2) 0.074(2) 0.0416(15) 0.0214(14) -0.0138(14) -0.026(2)
F4 0.071(2) 0.085(2) 0.0396(14) 0.0017(14) -0.0189(13) -0.011(2)
F5 0.052(2) 0.067(2) 0.062(2) -0.0079(14) -0.0179(13) -0.0215(14)
F6 0.0483(14) 0.047(2) 0.059(2) 0.0076(12) -0.0062(12) -0.0184(12)
F9 0.0442(13) 0.0398(14) 0.0542(15) 0.0084(11) -0.0002(11) -0.0138(11)
F10 0.0417(13) 0.0467(15) 0.0549(15) -0.0070(11) -0.0042(11) -0.0158(11)
F11 0.0419(13) 0.058(2) 0.0371(13) -0.0008(11) -0.0070(10) -0.0004(11)
F12 0.0518(14) 0.0409(14) 0.0377(12) 0.0084(10) 0.0027(11) -0.0050(11)
N1 0.031(2) 0.031(2) 0.034(2) -0.0030(13) 0.0061(13) -0.0005(13)
C01 0.033(2) 0.047(3) 0.035(2) -0.010(2) 0.000(2) 0.001(2)
C02 0.041(2) 0.052(3) 0.044(2) -0.015(2) 0.008(2) 0.002(2)
C03 0.042(2) 0.047(3) 0.057(3) -0.008(2) 0.015(2) 0.004(2)
C04 0.041(2) 0.052(3) 0.055(3) 0.003(2) 0.006(2) 0.014(2)
C05 0.041(2) 0.055(3) 0.040(2) -0.003(2) 0.002(2) 0.007(2)
N2 0.034(2) 0.044(2) 0.052(2) -0.012(2) 0.006(2) 0.0011(15)
C06 0.043(2) 0.041(3) 0.046(2) -0.003(2) 0.009(2) 0.002(2)
C07 0.065(3) 0.045(3) 0.073(3) -0.009(2) 0.023(3) 0.007(2)
C08 0.051(3) 0.064(4) 0.150(6) -0.026(4) 0.042(4) 0.009(3)
C09 0.040(3) 0.091(5) 0.193(8) -0.047(5) 0.039(4) -0.003(3)
C010 0.036(3) 0.078(4) 0.125(5) -0.045(4) 0.015(3) -0.005(3)
N3 0.043(2) 0.046(2) 0.037(2) 0.001(2) 0.007(2) 0.004(2)
C011 0.034(2) 0.054(3) 0.041(2) -0.001(2) 0.006(2) 0.001(2)
C012 0.040(2) 0.060(3) 0.056(3) 0.003(2) 0.006(2) 0.009(2)
C013 0.059(3) 0.054(3) 0.069(3) -0.001(2) 0.020(3) 0.020(2)
C014 0.088(4) 0.090(4) 0.051(3) -0.017(3) 0.014(3) 0.030(3)
C015 0.070(3) 0.087(4) 0.040(3) -0.006(3) 0.004(2) 0.032(3)
N4 0.036(2) 0.044(2) 0.039(2) 0.000(2) 0.0040(15) 0.0008(15)
C016 0.038(2) 0.060(3) 0.051(3) -0.010(2) 0.002(2) 0.000(2)
C017 0.043(3) 0.087(4) 0.062(3) -0.012(3) 0.003(2) 0.015(3)
C018 0.062(3) 0.066(3) 0.058(3) -0.006(3) 0.015(3) 0.024(3)
C019 0.065(3) 0.055(3) 0.070(3) -0.012(3) 0.024(3) 0.003(3)
C020 0.051(3) 0.049(3) 0.064(3) -0.010(2) 0.014(2) -0.009(2)
C1 0.027(2) 0.034(2) 0.032(2) -0.003(2) 0.0025(15) 0.0000(15)
C2 0.033(2) 0.032(2) 0.036(2) -0.002(2) 0.002(2) 0.002(2)
C3 0.043(2) 0.047(3) 0.037(2) 0.005(2) 0.001(2) -0.006(2)
C4 0.044(2) 0.061(3) 0.034(2) -0.002(2) -0.007(2) -0.001(2)
C5 0.035(2) 0.050(3) 0.044(2) -0.011(2) -0.004(2) -0.005(2)
C6 0.029(2) 0.037(2) 0.046(2) 0.002(2) 0.005(2) -0.002(2)
C7 0.026(2) 0.031(2) 0.031(2) -0.0011(15) 0.0065(15) -0.0015(15)
C8 0.026(2) 0.034(2) 0.032(2) -0.0033(15) 0.0033(15) -0.0005(15)
C9 0.029(2) 0.031(2) 0.039(2) 0.002(2) 0.008(2) -0.002(2)
C10 0.026(2) 0.034(2) 0.041(2) -0.008(2) 0.002(2) -0.005(2)
C11 0.028(2) 0.041(2) 0.032(2) -0.005(2) 0.001(2) 0.003(2)
C12 0.031(2) 0.031(2) 0.032(2) 0.002(2) 0.008(2) 0.003(2)

loop_
_atom_site_label
_atom_site_type_symbol
_atom_site_fract_x
_atom_site_fract_y
_atom_site_fract_z
_atom_site_U_iso_or_equiv
_atom_site_thermal_displace_type
_atom_site_occupancy
_atom_site_calc_flag
_atom_site_refinement_flags
_atom_site_disorder_group
In1 In 0.764081(14) 0.58070(2) 0.18301(2) 0.02987(7) Uani 1 d . .
In2 In 0.728370(15) 0.38926(2) 0.32426(2) 0.03239(8) Uani 1 d . .
Br1 Br 0.80609(3) 0.69829(3) 0.07782(3) 0.04706(12) Uani 1 d . .
Br2 Br 0.68783(3) 0.27060(3) 0.42841(3) 0.05476(13) Uani 1 d . .
F3 F 0.8482(2) 0.4107(2) 0.5233(2) 0.0731(9) Uani 1 d . .
F4 F 0.9507(2) 0.5361(2) 0.6006(2) 0.0697(8) Uani 1 d . .
F5 F 0.97640(15) 0.6792(2) 0.4973(2) 0.0645(8) Uani 1 d . .
F6 F 0.89870(14) 0.6987(2) 0.3201(2) 0.0539(7) Uani 1 d . .
F9 F 0.60453(13) 0.2640(2) 0.1818(2) 0.0475(6) Uani 1 d . .
F10 F 0.51744(13) 0.2898(2) 0.0104(2) 0.0497(6) Uani 1 d . .
F11 F 0.53325(13) 0.4394(2) -0.0875(2) 0.0478(6) Uani 1 d . .
F12 F 0.63217(14) 0.5677(2) -0.0105(2) 0.0444(6) Uani 1 d . .
N1 N 0.6784(2) 0.6849(2) 0.2324(2) 0.0321(7) Uani 1 d . .
C01 C 0.6889(2) 0.7136(3) 0.3204(3) 0.0393(9) Uani 1 d . .
H01A H 0.7325(2) 0.6911(3) 0.3648(3) 0.059 Uiso 1 d R .
C02 C 0.6406(2) 0.7740(3) 0.3508(3) 0.0458(10) Uani 1 d . .
H02A H 0.6502(2) 0.7923(3) 0.4153(3) 0.069 Uiso 1 d R .
C03 C 0.5786(2) 0.8075(3) 0.2875(3) 0.0481(11) Uani 1 d . .
H03A H 0.5451(2) 0.8512(3) 0.3064(3) 0.072 Uiso 1 d R .
C04 C 0.5656(3) 0.7772(3) 0.1964(3) 0.0500(11) Uani 1 d . .
H04A H 0.5213(3) 0.7973(3) 0.1514(3) 0.075 Uiso 1 d R .
C05 C 0.6165(2) 0.7165(3) 0.1713(3) 0.0459(10) Uani 1 d . .
H05A H 0.6081(2) 0.6967(3) 0.1073(3) 0.069 Uiso 1 d R .
N2 N 0.8569(2) 0.4771(2) 0.1266(2) 0.0437(8) Uani 1 d . .
C06 C 0.8399(2) 0.4008(3) 0.0809(3) 0.0435(10) Uani 1 d . .
H06A H 0.7871(2) 0.3807(3) 0.0691(3) 0.065 Uiso 1 d R .
C07 C 0.8948(3) 0.3500(3) 0.0493(4) 0.0597(13) Uani 1 d . .
H07A H 0.8806(3) 0.2946(3) 0.0175(4) 0.090 Uiso 1 d R .
C08 C 0.9689(3) 0.3790(4) 0.0643(5) 0.085(2) Uani 1 d . .
H08A H 1.0076(3) 0.3455(4) 0.0415(5) 0.128 Uiso 1 d R .
C09 C 0.9872(3) 0.4564(5) 0.1132(6) 0.106(3) Uani 1 d . .
H09A H 1.0396(3) 0.4778(5) 0.1265(6) 0.158 Uiso 1 d R .
C010 C 0.9293(3) 0.5033(4) 0.1415(5) 0.080(2) Uani 1 d . .
H01B H 0.9422(3) 0.5583(4) 0.1747(5) 0.120 Uiso 1 d R .
N3 N 0.6289(2) 0.4857(2) 0.3672(2) 0.0423(8) Uani 1 d . .
C011 C 0.5682(2) 0.5177(3) 0.3066(3) 0.0431(10) Uani 1 d . .
H01C H 0.5624(2) 0.5015(3) 0.2418(3) 0.065 Uiso 1 d R .
C012 C 0.5138(3) 0.5719(3) 0.3321(3) 0.0524(11) Uani 1 d . .
H01D H 0.4705(3) 0.5929(3) 0.2862(3) 0.079 Uiso 1 d R .
C013 C 0.5217(3) 0.5958(3) 0.4239(4) 0.0596(13) Uani 1 d . .
H01E H 0.4842(3) 0.6338(3) 0.4436(4) 0.089 Uiso 1 d R .
C014 C 0.5835(3) 0.5653(4) 0.4868(4) 0.077(2) Uani 1 d . .
H01F H 0.5902(3) 0.5806(4) 0.5520(4) 0.115 Uiso 1 d R .
C015 C 0.6367(3) 0.5106(4) 0.4557(3) 0.0669(15) Uani 1 d . .
H01G H 0.6815(3) 0.4903(4) 0.4998(3) 0.100 Uiso 1 d R .
N4 N 0.8237(2) 0.2898(2) 0.2885(2) 0.0402(8) Uani 1 d . .
C016 C 0.8996(2) 0.3059(3) 0.3091(3) 0.0505(11) Uani 1 d . .
H01H H 0.9173(2) 0.3598(3) 0.3421(3) 0.076 Uiso 1 d R .
C017 C 0.9531(3) 0.2482(4) 0.2835(4) 0.0653(14) Uani 1 d . .
H01I H 1.0073(3) 0.2621(4) 0.2984(4) 0.098 Uiso 1 d R .
C018 C 0.9278(3) 0.1713(4) 0.2370(3) 0.0615(14) Uani 1 d . .
H01J H 0.9639(3) 0.1308(4) 0.2181(3) 0.092 Uiso 1 d R .
C019 C 0.8499(3) 0.1535(3) 0.2175(4) 0.0618(13) Uani 1 d . .
H01K H 0.8306(3) 0.0991(3) 0.1866(4) 0.093 Uiso 1 d R .
C020 C 0.8008(3) 0.2144(3) 0.2435(3) 0.0543(12) Uani 1 d . .
H02B H 0.7463(3) 0.2021(3) 0.2288(3) 0.081 Uiso 1 d R .
C1 C 0.8296(2) 0.5637(2) 0.3259(2) 0.0316(8) Uani 1 d . .
C2 C 0.8158(2) 0.4890(2) 0.3793(3) 0.0341(8) Uani 1 d . .
C3 C 0.8575(2) 0.4819(3) 0.4700(3) 0.0435(10) Uani 1 d . .
C4 C 0.9107(2) 0.5450(3) 0.5106(3) 0.0482(11) Uani 1 d . .
C5 C 0.9239(2) 0.6172(3) 0.4590(3) 0.0449(10) Uani 1 d . .
C6 C 0.8833(2) 0.6250(3) 0.3682(3) 0.0377(9) Uani 1 d . .
C7 C 0.6755(2) 0.4828(2) 0.1280(2) 0.0293(8) Uani 1 d . .
C8 C 0.6674(2) 0.4036(2) 0.1790(2) 0.0310(8) Uani 1 d . .
C9 C 0.6149(2) 0.3409(2) 0.1364(3) 0.0325(8) Uani 1 d . .
C10 C 0.5694(2) 0.3520(3) 0.0483(3) 0.0341(8) Uani 1 d . .
C11 C 0.5769(2) 0.4280(3) -0.0005(3) 0.0345(8) Uani 1 d . .
C12 C 0.6290(2) 0.4922(2) 0.0405(3) 0.0313(8) Uani 1 d . .
N51 N 0.8063(5) 0.5910(7) 0.8334(8) 0.059(2) Uiso 0.50 d P .
C021 C 0.7613(8) 0.5244(9) 0.8669(7) 0.051(3) Uiso 0.50 d P .
C022 C 0.7050(9) 0.4806(9) 0.8004(12) 0.061(4) Uiso 0.50 d P .
C023 C 0.6984(11) 0.4946(13) 0.7040(15) 0.075(6) Uiso 0.50 d P .
C024 C 0.7313(10) 0.5429(13) 0.6747(11) 0.085(5) Uiso 0.50 d P .
C025 C 0.7928(9) 0.6060(10) 0.7346(12) 0.069(4) Uiso 0.50 d P .
N52 N 0.7492(6) 0.5779(7) 0.6887(7) 0.054(2) Uiso 0.50 d P .
C026 C 0.6953(9) 0.5169(11) 0.6967(11) 0.054(4) Uiso 0.50 d P .
C027 C 0.6962(9) 0.4717(11) 0.7674(13) 0.078(5) Uiso 0.50 d P .
C028 C 0.7395(8) 0.4874(9) 0.8503(10) 0.062(3) Uiso 0.50 d P .
C029 C 0.7937(9) 0.5532(11) 0.8629(9) 0.066(3) Uiso 0.50 d P .
C030 C 0.8013(8) 0.6073(9) 0.7712(13) 0.063(4) Uiso 0.50 d P .

loop_
_atom_type_symbol
_atom_type_description
_atom_type_scat_dispersion_real
_atom_type_scat_dispersion_imag
_atom_type_scat_source
C C 0.0033 0.0016 'International Tables Vol C Tables 4.2.6.8 and 6.1.1.4'
H H 0.0000 0.0000 'International Tables Vol C Tables 4.2.6.8 and 6.1.1.4'
N N 0.0061 0.0033 'International Tables Vol C Tables 4.2.6.8 and 6.1.1.4'
F F 0.0171 0.0103 'International Tables Vol C Tables 4.2.6.8 and 6.1.1.4'
Br Br -0.2901 2.4595 'International Tables Vol C Tables 4.2.6.8 and 6.1.1.4'
In In -0.7276 1.3100 'International Tables Vol C Tables 4.2.6.8 and 6.1.1.4'

loop_
_geom_angle_atom_site_label_1
_geom_angle_atom_site_label_2
_geom_angle_atom_site_label_3
_geom_angle
_geom_angle_site_symmetry_1
_geom_angle_site_symmetry_3
_geom_angle_publ_flag
C7 In1 C1 118.27(14) . . ?
C7 In1 N1 95.86(12) . . ?
C1 In1 N1 91.97(12) . . ?
C7 In1 N2 85.89(12) . . ?
C1 In1 N2 89.17(12) . . ?
N1 In1 N2 177.15(11) . . ?
C7 In1 Br1 121.49(9) . . ?
C1 In1 Br1 119.56(10) . . ?
N1 In1 Br1 90.37(7) . . ?
N2 In1 Br1 86.79(9) . . ?
C8 In2 C2 117.45(14) . . ?
C8 In2 N4 94.61(12) . . ?
C2 In2 N4 91.91(13) . . ?
C8 In2 N3 87.23(12) . . ?
C2 In2 N3 89.39(13) . . ?
N4 In2 N3 176.95(11) . . ?
C8 In2 Br2 120.46(10) . . ?
C2 In2 Br2 121.76(10) . . ?
N4 In2 Br2 89.31(8) . . ?
N3 In2 Br2 87.66(8) . . ?
C01 N1 C05 117.3(3) . . ?
C01 N1 In1 122.0(3) . . ?
C05 N1 In1 120.7(3) . . ?
N1 C01 C02 123.4(4) . . ?
N1 C01 H01A 118.1(2) . . ?
C02 C01 H01A 118.6(2) . . ?
C03 C02 C01 119.0(4) . . ?
C03 C02 H02A 120.5(3) . . ?
C01 C02 H02A 120.5(2) . . ?
C02 C03 C04 118.6(4) . . ?
C02 C03 H03A 120.7(3) . . ?
C04 C03 H03A 120.7(3) . . ?
C03 C04 C05 119.0(4) . . ?
C03 C04 H04A 120.4(3) . . ?
C05 C04 H04A 120.6(3) . . ?
N1 C05 C04 122.7(4) . . ?
N1 C05 H05A 118.4(2) . . ?
C04 C05 H05A 118.8(3) . . ?
C010 N2 C06 117.2(4) . . ?
C010 N2 In1 115.9(3) . . ?
C06 N2 In1 126.9(3) . . ?
N2 C06 C07 122.7(4) . . ?
N2 C06 H06A 118.2(2) . . ?
C07 C06 H06A 119.1(3) . . ?
C08 C07 C06 119.2(5) . . ?
C08 C07 H07A 120.4(3) . . ?
C06 C07 H07A 120.4(3) . . ?
C07 C08 C09 118.4(5) . . ?
C07 C08 H08A 120.6(3) . . ?
C09 C08 H08A 121.0(3) . . ?
C08 C09 C010 118.8(5) . . ?
C08 C09 H09A 120.3(3) . . ?
C010 C09 H09A 120.9(4) . . ?
N2 C010 C09 123.7(5) . . ?
N2 C010 H01B 117.7(3) . . ?
C09 C010 H01B 118.6(4) . . ?
C015 N3 C011 117.0(4) . . ?
C015 N3 In2 118.5(3) . . ?
C011 N3 In2 124.4(3) . . ?
N3 C011 C012 123.4(4) . . ?
N3 C011 H01C 118.0(2) . . ?
C012 C011 H01C 118.6(3) . . ?
C013 C012 C011 119.0(4) . . ?
C013 C012 H01D 120.4(3) . . ?
C011 C012 H01D 120.6(3) . . ?
C014 C013 C012 118.9(4) . . ?
C014 C013 H01E 120.5(3) . . ?
C012 C013 H01E 120.6(3) . . ?
C013 C014 C015 118.9(5) . . ?
C013 C014 H01F 120.6(3) . . ?
C015 C014 H01F 120.5(3) . . ?
N3 C015 C014 122.7(5) . . ?
N3 C015 H01G 118.1(3) . . ?
C014 C015 H01G 119.2(3) . . ?
C020 N4 C016 117.2(4) . . ?
C020 N4 In2 118.9(3) . . ?
C016 N4 In2 123.9(3) . . ?
N4 C016 C017 122.1(4) . . ?
N4 C016 H01H 118.4(3) . . ?
C017 C016 H01H 119.5(3) . . ?
C018 C017 C016 119.4(5) . . ?
C018 C017 H01I 120.4(3) . . ?
C016 C017 H01I 120.2(3) . . ?
C017 C018 C019 118.7(5) . . ?
C017 C018 H01J 120.6(3) . . ?
C019 C018 H01J 120.8(3) . . ?
C020 C019 C018 118.5(5) . . ?
C020 C019 H01K 121.1(3) . . ?
C018 C019 H01K 120.4(3) . . ?
N4 C020 C019 124.2(5) . . ?
N4 C020 H02B 117.6(3) . . ?
C019 C020 H02B 118.2(3) . . ?
C6 C1 C2 117.7(3) . . ?
C6 C1 In1 122.2(3) . . ?
C2 C1 In1 120.1(3) . . ?
C3 C2 C1 118.1(3) . . ?
C3 C2 In2 119.9(3) . . ?
C1 C2 In2 122.0(3) . . ?
F3 C3 C2 120.6(4) . . ?
F3 C3 C4 116.6(4) . . ?
C2 C3 C4 122.8(4) . . ?
C5 C4 F4 119.6(4) . . ?
C5 C4 C3 119.1(4) . . ?
F4 C4 C3 121.3(4) . . ?
F5 C5 C4 120.0(4) . . ?
F5 C5 C6 121.2(4) . . ?
C4 C5 C6 118.9(4) . . ?
F6 C6 C1 120.3(3) . . ?
F6 C6 C5 116.3(3) . . ?
C1 C6 C5 123.4(4) . . ?
C12 C7 C8 117.7(3) . . ?
C12 C7 In1 121.3(3) . . ?
C8 C7 In1 120.8(2) . . ?
C9 C8 C7 117.7(3) . . ?
C9 C8 In2 121.6(3) . . ?
C7 C8 In2 120.5(2) . . ?
F9 C9 C10 116.3(3) . . ?
F9 C9 C8 120.4(3) . . ?
C10 C9 C8 123.3(3) . . ?
F10 C10 C11 119.7(3) . . ?
F10 C10 C9 121.3(3) . . ?
C11 C10 C9 119.1(3) . . ?
F11 C11 C10 119.8(3) . . ?
F11 C11 C12 121.3(3) . . ?
C10 C11 C12 118.9(3) . . ?
F12 C12 C7 120.5(3) . . ?
F12 C12 C11 116.2(3) . . ?
C7 C12 C11 123.3(3) . . ?
C029 N51 C030 139.4(20) . . ?
C029 N51 C021 17.8(12) . . ?
C030 N51 C021 124.9(13) . . ?
C029 N51 C025 132.0(16) . . ?
C030 N51 C025 7.4(13) . . ?
C021 N51 C025 117.8(9) . . ?
C028 C021 C029 147.0(26) . . ?
C028 C021 C022 27.8(14) . . ?
C029 C021 C022 132.7(18) . . ?
C028 C021 N51 139.0(18) . . ?
C029 C021 N51 18.9(13) . . ?
C022 C021 N51 117.3(10) . . ?
C028 C021 C027 33.1(14) . . ?
C029 C021 C027 124.5(17) . . ?
C022 C021 C027 8.4(9) . . ?
N51 C021 C027 109.6(9) . . ?
C028 C022 C023 137.4(19) . . ?
C028 C022 C021 22.1(11) . . ?
C023 C022 C021 121.7(13) . . ?
C028 C022 C026 133.8(18) . . ?
C023 C022 C026 11.6(11) . . ?
C021 C022 C026 115.0(12) . . ?
C028 C022 C029 34.9(12) . . ?
C023 C022 C029 106.0(12) . . ?
C021 C022 C029 15.8(6) . . ?
C026 C022 C029 99.9(10) . . ?
C027 C023 C024 137.0(25) . . ?
C027 C023 C022 13.5(14) . . ?
C024 C023 C022 124.0(18) . . ?
C027 C023 N52 122.4(20) . . ?
C024 C023 N52 16.0(10) . . ?
C022 C023 N52 109.0(13) . . ?
N52 C024 C026 128.3(32) . . ?
N52 C024 C023 135.8(28) . . ?
C026 C024 C023 16.9(18) . . ?
N52 C024 C025 20.5(16) . . ?
C026 C024 C025 123.1(20) . . ?
C023 C024 C025 123.9(16) . . ?
N52 C024 C030 30.2(16) . . ?
C026 C024 C030 111.5(19) . . ?
C023 C024 C030 111.6(15) . . ?
C025 C024 C030 12.4(7) . . ?
N52 C024 C027 116.8(22) . . ?
C026 C024 C027 28.1(14) . . ?
C023 C024 C027 20.7(12) . . ?
C025 C024 C027 103.3(10) . . ?
C030 C024 C027 91.0(9) . . ?
C030 C025 N52 135.6(33) . . ?
C030 C025 N51 13.1(23) . . ?
N52 C025 N51 123.5(14) . . ?
C030 C025 C024 127.8(30) . . ?
N52 C025 C024 12.6(10) . . ?
N51 C025 C024 114.9(11) . . ?
C030 C025 C029 29.5(24) . . ?
N52 C025 C029 108.1(13) . . ?
N51 C025 C029 16.4(6) . . ?
C024 C025 C029 98.8(10) . . ?
C024 N52 C025 147.0(26) . . ?
C024 N52 C026 30.3(20) . . ?
C025 N52 C026 133.6(14) . . ?
C024 N52 C030 137.0(22) . . ?
C025 N52 C030 14.9(11) . . ?
C026 N52 C030 119.0(11) . . ?
C024 N52 C023 28.2(19) . . ?
C025 N52 C023 128.2(14) . . ?
C026 N52 C023 10.2(12) . . ?
C030 N52 C023 114.4(11) . . ?
C024 C026 C027 132.6(21) . . ?
C024 C026 N52 21.4(14) . . ?
C027 C026 N52 124.1(14) . . ?
C024 C026 C022 124.6(20) . . ?
C027 C026 C022 14.2(10) . . ?
N52 C026 C022 112.2(12) . . ?
C023 C027 C026 13.5(16) . . ?
C023 C027 C028 131.9(21) . . ?
C026 C027 C028 125.2(15) . . ?
C023 C027 C021 116.7(19) . . ?
C026 C027 C021 108.8(13) . . ?
C028 C027 C021 16.7(7) . . ?
C023 C027 C024 22.3(14) . . ?
C026 C027 C024 19.3(9) . . ?
C028 C027 C024 109.7(12) . . ?
C021 C027 C024 94.4(9) . . ?
C021 C028 C022 130.1(25) . . ?
C021 C028 C027 130.2(20) . . ?
C022 C028 C027 9.8(15) . . ?
C021 C028 C029 17.0(13) . . ?
C022 C028 C029 124.1(17) . . ?
C027 C028 C029 121.0(12) . . ?
C021 C029 N51 143.3(25) . . ?
C021 C029 C028 16.0(13) . . ?
N51 C029 C028 137.2(17) . . ?
C021 C029 C030 124.9(18) . . ?
N51 C029 C030 22.3(11) . . ?
C028 C029 C030 115.8(11) . . ?
C021 C029 C022 31.5(13) . . ?
N51 C029 C022 116.2(15) . . ?
C028 C029 C022 21.0(6) . . ?
C030 C029 C022 95.1(9) . . ?
C021 C029 C025 116.6(17) . . ?
N51 C029 C025 31.6(11) . . ?
C028 C029 C025 106.7(9) . . ?
C030 C029 C025 9.3(8) . . ?
C022 C029 C025 86.2(8) . . ?
C025 C030 N51 159.5(36) . . ?
C025 C030 N52 29.5(24) . . ?
N51 C030 N52 131.3(15) . . ?
C025 C030 C029 141.2(31) . . ?
N51 C030 C029 18.4(9) . . ?
N52 C030 C029 113.5(10) . . ?
C025 C030 C024 39.9(25) . . ?
N51 C030 C024 120.0(14) . . ?
N52 C030 C024 12.7(7) . . ?
C029 C030 C024 101.8(10) . . ?

loop_
_geom_bond_atom_site_label_1
_geom_bond_atom_site_label_2
_geom_bond_distance
_geom_bond_site_symmetry_2
_geom_bond_publ_flag
In1 C7 2.176(3) . ?
In1 C1 2.181(3) . ?
In1 N1 2.385(3) . ?
In1 N2 2.514(3) . ?
In1 Br1 2.5438(5) . ?
In2 C8 2.180(4) . ?
In2 C2 2.181(4) . ?
In2 N4 2.384(3) . ?
In2 N3 2.451(3) . ?
In2 Br2 2.5346(5) . ?
F3 C3 1.351(5) . ?
F4 C4 1.363(4) . ?
F5 C5 1.349(5) . ?
F6 C6 1.366(4) . ?
F9 C9 1.361(4) . ?
F10 C10 1.345(4) . ?
F11 C11 1.353(4) . ?
F12 C12 1.363(4) . ?
N1 C01 1.330(5) . ?
N1 C05 1.346(5) . ?
C01 C02 1.376(5) . ?
C01 H01A 0.96 . ?
C02 C03 1.375(6) . ?
C02 H02A 0.96 . ?
C03 C04 1.378(6) . ?
C03 H03A 0.96 . ?
C04 C05 1.379(6) . ?
C04 H04A 0.96 . ?
C05 H05A 0.96 . ?
N2 C010 1.311(6) . ?
N2 C06 1.327(5) . ?
C06 C07 1.382(6) . ?
C06 H06A 0.96 . ?
C07 C08 1.351(7) . ?
C07 H07A 0.96 . ?
C08 C09 1.368(8) . ?
C08 H08A 0.96 . ?
C09 C010 1.370(7) . ?
C09 H09A 0.96 . ?
C010 H01B 0.96 . ?
N3 C015 1.323(6) . ?
N3 C011 1.331(5) . ?
C011 C012 1.365(6) . ?
C011 H01C 0.96 . ?
C012 C013 1.364(6) . ?
C012 H01D 0.96 . ?
C013 C014 1.353(7) . ?
C013 H01E 0.96 . ?
C014 C015 1.391(7) . ?
C014 H01F 0.96 . ?
C015 H01G 0.96 . ?
N4 C020 1.329(5) . ?
N4 C016 1.333(5) . ?
C016 C017 1.386(6) . ?
C016 H01H 0.96 . ?
C017 C018 1.366(7) . ?
C017 H01I 0.96 . ?
C018 C019 1.371(7) . ?
C018 H01J 0.96 . ?
C019 C020 1.364(6) . ?
C019 H01K 0.96 . ?
C020 H02B 0.96 . ?
C1 C6 1.374(5) . ?
C1 C2 1.413(5) . ?
C2 C3 1.378(5) . ?
C3 C4 1.379(6) . ?
C4 C5 1.366(6) . ?
C5 C6 1.375(6) . ?
C7 C12 1.375(5) . ?
C7 C8 1.423(5) . ?
C8 C9 1.376(5) . ?
C9 C10 1.377(5) . ?
C10 C11 1.365(5) . ?
C11 C12 1.380(5) . ?
N51 C029 0.771(14) . ?
N51 C030 0.926(14) . ?
N51 C021 1.42(2) . ?
N51 C025 1.43(2) . ?
C021 C028 0.690(14) . ?
C021 C029 0.730(14) . ?
C021 C022 1.40(2) . ?
C021 C027 1.83(2) . ?
C022 C028 0.854(15) . ?
C022 C023 1.40(3) . ?
C022 C026 1.58(2) . ?
C022 C029 1.97(2) . ?
C023 C027 0.99(2) . ?
C023 C024 1.07(3) . ?
C023 N52 1.58(2) . ?
C024 N52 0.62(2) . ?
C024 C026 0.86(2) . ?
C024 C025 1.56(2) . ?
C024 C030 1.93(2) . ?
C024 C027 1.92(2) . ?
C025 C030 0.52(2) . ?
C025 N52 1.004(15) . ?
C025 C029 2.03(2) . ?
N52 C026 1.34(2) . ?
N52 C030 1.43(2) . ?
C026 C027 1.23(3) . ?
C027 C028 1.31(2) . ?
C028 C029 1.36(2) . ?
C029 C030 1.59(2) . ?
